data_4317999
loop_
_publ_author_name
'Jasmine R. Bryant'
'Janelle E. Taves'
'James M. Mayer'

_publ_contact_author
;
    J. M. Mayer
    Department of Chemistry
    University of Washington
    Seattle, WA 98195
    USA
;
_publ_section_title
;
 Oxidations of Hydrocarbons by Manganese(III)
 Tris(hexafluoroacetylacetonate)
;
_journal_name_full 'Inorganic Chemistry'
_journal_page_first 2769
_journal_page_last 2776
_journal_paper_doi 10.1021/ic025541z
_journal_volume 41
_journal_year 2002
_chemical_formula_moiety 'C25 H13 F18 Fe Mn O6'
_chemical_formula_sum 'C25 H13 F18 Fe Mn O6'
_chemical_formula_weight 862.14
_chemical_name_systematic
;
Cp2FeMn
;
_space_group_IT_number 14
_symmetry_cell_setting monoclinic
_symmetry_space_group_name_Hall '-P 2yn'
_symmetry_space_group_name_H-M 'P 1 21/n 1'
_atom_sites_solution_hydrogens geom
_atom_sites_solution_primary direct
_atom_sites_solution_secondary difmap
_audit_creation_method SHELXL-97
_cell_angle_alpha 90.00
_cell_angle_beta 100.187(2)
_cell_angle_gamma 90.00
_cell_formula_units_Z 4
_cell_length_a 8.5403(3)
_cell_length_b 20.3938(9)
_cell_length_c 18.3572(7)
_cell_measurement_reflns_used 344
_cell_measurement_temperature 296(2)
_cell_volume 3146.9(2)
_computing_cell_refinement 'HKL SCALEPACK'
_computing_data_collection KappaCCD
_computing_data_reduction DENZO
_computing_molecular_graphics 'maXus, Zortep'
_computing_publication_material 'SHELXL-97 (Sheldrick, 1997)'
_computing_structure_refinement 'SHELXL-97 (Sheldrick, 1997)'
_computing_structure_solution SIR92
_diffrn_ambient_temperature 296(2)
_diffrn_measured_fraction_theta_full 0.820
_diffrn_measured_fraction_theta_max 0.820
_diffrn_measurement_device_type 'Nonius KappaCCD'
_diffrn_measurement_method '\f scans and \w scans'
_diffrn_radiation_monochromator graphite
_diffrn_radiation_source 'fine-focus sealed tube'
_diffrn_radiation_type MoK\a
_diffrn_radiation_wavelength 0.71070
_diffrn_reflns_av_R_equivalents 0.0480
_diffrn_reflns_av_sigmaI/netI 0.0996
_diffrn_reflns_limit_h_max 11
_diffrn_reflns_limit_h_min -11
_diffrn_reflns_limit_k_max 28
_diffrn_reflns_limit_k_min -26
_diffrn_reflns_limit_l_max 25
_diffrn_reflns_limit_l_min -25
_diffrn_reflns_number 58116
_diffrn_reflns_theta_full 30.51
_diffrn_reflns_theta_max 30.51
_diffrn_reflns_theta_min 2.25
_exptl_absorpt_coefficient_mu 1.008
_exptl_absorpt_correction_T_max 0.8239
_exptl_absorpt_correction_T_min 0.7193
_exptl_absorpt_correction_type scalepack
_exptl_crystal_colour red
_exptl_crystal_density_diffrn 1.820
_exptl_crystal_density_method 'not measured'
_exptl_crystal_description plate
_exptl_crystal_F_000 1696
_exptl_crystal_size_max 0.35
_exptl_crystal_size_mid 0.28
_exptl_crystal_size_min 0.20
_refine_diff_density_max 1.350
_refine_diff_density_min -0.530
_refine_diff_density_rms 0.095
_refine_ls_extinction_method none
_refine_ls_goodness_of_fit_ref 0.954
_refine_ls_hydrogen_treatment 'H atoms riding'
_refine_ls_matrix_type full
_refine_ls_number_parameters 460
_refine_ls_number_reflns 8084
_refine_ls_number_restraints 0
_refine_ls_restrained_S_all 0.954
_refine_ls_R_factor_all 0.1703
_refine_ls_R_factor_gt 0.0742
_refine_ls_shift/su_max 0.346
_refine_ls_shift/su_mean 0.020
_refine_ls_structure_factor_coef Fsqd
_refine_ls_weighting_details 'w=1/[\s^2^(Fo^2^)+(0.1484P)^2^+0.0000P] where P=(Fo^2^+2Fc^2^)/3'
_refine_ls_weighting_scheme calc
_refine_ls_wR_factor_gt 0.2135
_refine_ls_wR_factor_ref 0.2599
_reflns_number_gt 3455
_reflns_number_total 8084
_reflns_threshold_expression >2sigma(I)
_cod_data_source_file ic025541z_s2_1.cif
_cod_data_source_block Cp2FeMn
_cod_depositor_comments
;
The following automatic conversions were performed:

'_refine_ls_weighting_scheme' value 'calc
w=1/[\s^2^(Fo^2^)+(0.1484P)^2^+0.0000P] where P=(Fo^2^+2Fc^2^)/3' was
changed to 'calc'. New tag '_refine_ls_weighting_details' was
created. The value of the new tag was set to
'w=1/[\s^2^(Fo^2^)+(0.1484P)^2^+0.0000P] where P=(Fo^2^+2Fc^2^)/3'.

Automatic conversion script
Id: cif_fix_values 3143 2015-03-26 13:38:13Z robertas 
;
_cod_original_sg_symbol_H-M 'P 21/n'
_cod_database_code 4317999

loop_
_symmetry_equiv_pos_as_xyz
'x, y, z'
'-x+1/2, y+1/2, -z+1/2'
'-x, -y, -z'
'x-1/2, -y-1/2, z-1/2'

loop_
_atom_site_label
_atom_site_type_symbol
_atom_site_fract_x
_atom_site_fract_y
_atom_site_fract_z
_atom_site_U_iso_or_equiv
_atom_site_adp_type
_atom_site_occupancy
_atom_site_calc_flag
_atom_site_refinement_flags
_atom_site_disorder_assembly
_atom_site_disorder_group
C1 C 0.5452(16) 0.1978(6) 0.8249(6) 0.126(3) Uani 1 d . . .
H1 H 0.5680 0.1528 0.8473 0.139 Uiso 1 calc R . .
C2 C 0.6318(13) 0.2503(10) 0.8443(6) 0.149(5) Uani 1 d . . .
H2 H 0.7304 0.2527 0.8838 0.164 Uiso 1 calc R . .
C3 C 0.5674(18) 0.2990(5) 0.8031(9) 0.148(6) Uani 1 d . . .
H3 H 0.6099 0.3453 0.8053 0.163 Uiso 1 calc R . .
C4 C 0.4366(13) 0.2782(7) 0.7578(5) 0.123(4) Uani 1 d . . .
H4 H 0.3625 0.3056 0.7209 0.135 Uiso 1 calc R . .
C5 C 0.4228(10) 0.2124(6) 0.7713(6) 0.116(3) Uani 1 d . . .
H5 H 0.3379 0.1814 0.7459 0.128 Uiso 1 calc R . .
C6 C 0.6457(15) 0.2294(7) 0.6229(4) 0.130(4) Uani 1 d . . .
H6 H 0.5655 0.2497 0.5821 0.143 Uiso 1 calc R . .
C7 C 0.6447(13) 0.1687(6) 0.6476(7) 0.125(3) Uani 1 d . . .
H7 H 0.5595 0.1352 0.6294 0.138 Uiso 1 calc R . .
C8 C 0.7703(19) 0.1575(6) 0.6991(7) 0.144(5) Uani 1 d . . .
H8 H 0.7980 0.1145 0.7254 0.158 Uiso 1 calc R . .
C9 C 0.8561(11) 0.2137(11) 0.7106(6) 0.163(7) Uani 1 d . . .
H9 H 0.9586 0.2209 0.7467 0.180 Uiso 1 calc R . .
C10 C 0.7738(19) 0.2592(5) 0.6626(8) 0.139(4) Uani 1 d . . .
H10 H 0.8044 0.3067 0.6581 0.153 Uiso 1 calc R . .
C11 C 0.3854(7) -0.1493(3) 0.6257(4) 0.0791(16) Uani 1 d . . .
C12 C 0.3854(6) -0.0893(3) 0.6723(3) 0.0619(13) Uani 1 d . . .
C13 C 0.5191(6) -0.0771(3) 0.7260(3) 0.0658(13) Uani 1 d . . .
H13 H 0.6033 -0.1089 0.7331 0.072 Uiso 1 d R . .
C14 C 0.5346(6) -0.0214(3) 0.7693(3) 0.0634(13) Uani 1 d . . .
C15 C 0.6836(7) -0.0142(3) 0.8276(4) 0.0810(17) Uani 1 d . . .
C16 C 0.1255(8) 0.1715(3) 0.5554(4) 0.0826(18) Uani 1 d . . .
C17 C 0.0848(6) 0.1111(2) 0.5966(3) 0.0546(11) Uani 1 d . . .
C18 C -0.0457(6) 0.0744(3) 0.5657(3) 0.0628(13) Uani 1 d . . .
H18 H -0.1001 0.0846 0.5167 0.069 Uiso 1 d R . .
C19 C -0.1011(5) 0.0232(3) 0.6040(3) 0.0561(12) Uani 1 d . . .
C20 C -0.2549(7) -0.0100(3) 0.5661(3) 0.0709(15) Uani 1 d . . .
C21 C 0.2563(12) -0.1068(4) 0.9267(4) 0.105(2) Uani 1 d . . .
C22 C 0.2084(7) -0.0455(3) 0.8802(3) 0.0674(14) Uani 1 d . . .
C23 C 0.1969(7) 0.0126(3) 0.9177(3) 0.0730(15) Uani 1 d . . .
H23 H 0.2145 0.0121 0.9708 0.080 Uiso 1 d R . .
C24 C 0.1566(6) 0.0715(3) 0.8811(3) 0.0643(13) Uani 1 d . . .
C25 C 0.1459(11) 0.1324(4) 0.9290(4) 0.094(2) Uani 1 d . . .
F1 F 0.5095(8) -0.1834(3) 0.6352(4) 0.211(4) Uani 1 d . . .
F2 F 0.3929(10) -0.1337(3) 0.5558(3) 0.187(3) Uani 1 d . . .
F3 F 0.2634(8) -0.1811(3) 0.6172(5) 0.223(4) Uani 1 d . . .
F4 F 0.7924(5) -0.0589(3) 0.8252(3) 0.162(3) Uani 1 d . . .
F5 F 0.7546(7) 0.0402(3) 0.8248(4) 0.189(3) Uani 1 d . . .
F6 F 0.6541(7) -0.0180(4) 0.8931(3) 0.181(3) Uani 1 d . . .
F7 F 0.0438(8) 0.1776(4) 0.4897(3) 0.205(4) Uani 1 d . . .
F8 F 0.2707(6) 0.1730(3) 0.5441(3) 0.1336(17) Uani 1 d . . .
F9 F 0.1103(11) 0.2237(2) 0.5940(4) 0.199(3) Uani 1 d . . .
F10 F -0.2573(5) -0.0737(2) 0.5837(3) 0.1240(16) Uani 1 d . . .
F11 F -0.3785(4) 0.0146(2) 0.5898(3) 0.1147(15) Uani 1 d . . .
F12 F -0.2796(5) -0.0089(3) 0.4939(2) 0.1189(16) Uani 1 d . . .
F13 F 0.3759(8) -0.1353(3) 0.9038(4) 0.170(3) Uani 1 d . . .
F14 F 0.2868(11) -0.0990(2) 0.9949(3) 0.211(4) Uani 1 d . . .
F15 F 0.1467(8) -0.1527(2) 0.9152(3) 0.148(2) Uani 1 d . . .
F16 F 0.0148(9) 0.1643(3) 0.9057(3) 0.171(3) Uani 1 d . . .
F17 F 0.1505(10) 0.1212(3) 0.9978(3) 0.188(3) Uani 1 d . . .
F18 F 0.2567(10) 0.1741(3) 0.9234(4) 0.197(3) Uani 1 d . . .
Mn1 Mn 0.18542(9) 0.01837(4) 0.72764(4) 0.0607(3) Uani 1 d . . .
O1 O 0.2629(4) -0.0557(2) 0.6571(2) 0.0719(10) Uani 1 d . . .
O2 O 0.4389(5) 0.02561(19) 0.7689(2) 0.0708(10) Uani 1 d . . .
O3 O 0.1787(4) 0.10142(18) 0.65555(19) 0.0661(9) Uani 1 d . . .
O4 O -0.0478(4) 0.00172(18) 0.6657(2) 0.0663(9) Uani 1 d . . .
O5 O 0.1337(5) 0.08285(18) 0.8134(2) 0.0719(10) Uani 1 d . . .
O6 O 0.1799(5) -0.05545(18) 0.8123(2) 0.0720(10) Uani 1 d . . .
Fe1 Fe 0.63149(9) 0.22852(4) 0.73471(4) 0.0671(3) Uani 1 d . . .

loop_
_atom_site_aniso_label
_atom_site_aniso_U_11
_atom_site_aniso_U_22
_atom_site_aniso_U_33
_atom_site_aniso_U_23
_atom_site_aniso_U_13
_atom_site_aniso_U_12
C1 0.157(9) 0.122(8) 0.115(7) 0.039(6) 0.067(7) 0.049(7)
C2 0.095(6) 0.268(18) 0.085(6) -0.066(9) 0.022(5) -0.014(10)
C3 0.175(12) 0.101(7) 0.206(13) -0.083(8) 0.135(11) -0.057(7)
C4 0.115(7) 0.163(10) 0.102(6) 0.038(6) 0.049(5) 0.067(7)
C5 0.081(5) 0.142(8) 0.130(7) -0.042(6) 0.033(5) -0.048(5)
C6 0.166(10) 0.159(10) 0.071(5) 0.008(6) 0.039(6) 0.082(8)
C7 0.126(8) 0.114(8) 0.142(9) -0.069(7) 0.039(7) -0.010(6)
C8 0.181(11) 0.153(10) 0.108(8) 0.016(7) 0.058(8) 0.103(9)
C9 0.073(5) 0.32(2) 0.095(7) -0.083(11) 0.021(5) 0.004(9)
C10 0.189(12) 0.115(8) 0.140(10) -0.035(7) 0.099(9) -0.052(8)
C11 0.069(4) 0.080(4) 0.082(4) -0.007(3) -0.007(3) 0.006(3)
C12 0.066(3) 0.058(3) 0.059(3) -0.001(2) 0.004(2) 0.004(3)
C13 0.059(3) 0.072(4) 0.061(3) 0.001(3) -0.004(2) 0.007(3)
C14 0.054(3) 0.075(4) 0.057(3) 0.010(3) 0.000(2) -0.009(3)
C15 0.060(3) 0.093(5) 0.082(4) -0.003(3) -0.011(3) -0.009(3)
C16 0.077(4) 0.080(4) 0.085(4) 0.029(4) -0.003(3) -0.009(3)
C17 0.053(3) 0.059(3) 0.052(3) 0.003(2) 0.009(2) 0.001(2)
C18 0.059(3) 0.074(4) 0.051(3) 0.004(2) -0.001(2) -0.002(3)
C19 0.047(2) 0.069(3) 0.050(3) -0.007(2) 0.003(2) 0.003(2)
C20 0.060(3) 0.090(4) 0.060(3) -0.008(3) 0.001(2) -0.014(3)
C21 0.159(8) 0.062(4) 0.087(5) 0.006(4) 0.007(5) 0.004(5)
C22 0.084(4) 0.060(3) 0.055(3) 0.002(2) 0.002(3) -0.008(3)
C23 0.095(4) 0.062(4) 0.057(3) 0.001(3) 0.002(3) 0.004(3)
C24 0.074(3) 0.057(3) 0.060(3) -0.002(2) 0.006(3) 0.001(3)
C25 0.134(6) 0.074(5) 0.077(4) 0.004(3) 0.026(4) 0.024(5)
F1 0.196(6) 0.148(5) 0.241(7) -0.114(5) -0.092(5) 0.097(5)
F2 0.280(9) 0.163(6) 0.129(5) -0.057(4) 0.069(5) 0.007(6)
F3 0.189(6) 0.135(5) 0.389(11) -0.147(6) 0.174(7) -0.091(4)
F4 0.090(3) 0.182(5) 0.184(5) -0.062(4) -0.061(3) 0.051(3)
F5 0.118(4) 0.137(5) 0.272(8) 0.030(5) -0.080(4) -0.058(4)
F6 0.126(4) 0.331(10) 0.071(3) 0.001(4) -0.027(3) -0.007(5)
F7 0.178(5) 0.236(7) 0.168(5) 0.143(5) -0.063(4) -0.094(5)
F8 0.117(3) 0.138(4) 0.152(4) 0.034(3) 0.041(3) -0.037(3)
F9 0.338(10) 0.057(3) 0.242(7) 0.027(3) 0.163(7) 0.011(4)
F10 0.119(3) 0.084(3) 0.156(4) -0.007(3) -0.011(3) -0.032(2)
F11 0.0525(19) 0.142(4) 0.149(4) -0.043(3) 0.018(2) -0.013(2)
F12 0.106(3) 0.175(5) 0.068(2) -0.009(2) -0.005(2) -0.051(3)
F13 0.191(6) 0.116(4) 0.207(6) 0.081(4) 0.045(5) 0.064(4)
F14 0.444(12) 0.084(3) 0.075(3) 0.022(3) -0.033(5) 0.029(5)
F15 0.206(6) 0.084(3) 0.154(4) 0.029(3) 0.028(4) -0.041(3)
F16 0.220(6) 0.128(4) 0.158(5) -0.031(4) 0.014(5) 0.081(5)
F17 0.384(10) 0.109(4) 0.081(3) -0.004(3) 0.068(4) 0.069(5)
F18 0.256(8) 0.115(4) 0.244(8) -0.092(5) 0.109(7) -0.069(5)
Mn1 0.0627(5) 0.0612(5) 0.0531(5) 0.0029(3) -0.0038(3) 0.0065(4)
O1 0.067(2) 0.082(3) 0.061(2) -0.0087(19) -0.0035(17) 0.013(2)
O2 0.066(2) 0.068(2) 0.074(2) -0.0052(18) -0.0026(18) -0.0010(19)
O3 0.067(2) 0.062(2) 0.062(2) 0.0058(17) -0.0090(17) -0.0063(17)
O4 0.061(2) 0.067(2) 0.067(2) 0.0114(18) 0.0013(17) -0.0044(17)
O5 0.088(3) 0.065(2) 0.060(2) 0.0059(18) 0.0064(18) 0.019(2)
O6 0.089(3) 0.058(2) 0.065(2) 0.0037(17) 0.003(2) -0.0025(19)
Fe1 0.0710(5) 0.0628(5) 0.0679(5) -0.0141(4) 0.0130(4) -0.0002(4)

loop_
_atom_type_symbol
_atom_type_description
_atom_type_scat_dispersion_real
_atom_type_scat_dispersion_imag
_atom_type_scat_source
C C 0.0033 0.0016 'International Tables Vol C Tables 4.2.6.8 and 6.1.1.4'
H H 0.0000 0.0000 'International Tables Vol C Tables 4.2.6.8 and 6.1.1.4'
F F 0.0171 0.0103 'International Tables Vol C Tables 4.2.6.8 and 6.1.1.4'
Fe Fe 0.3463 0.8444 'International Tables Vol C Tables 4.2.6.8 and 6.1.1.4'
Mn Mn 0.3368 0.7283 'International Tables Vol C Tables 4.2.6.8 and 6.1.1.4'
O O 0.0106 0.0060 'International Tables Vol C Tables 4.2.6.8 and 6.1.1.4'

loop_
_geom_angle_atom_site_label_1
_geom_angle_atom_site_label_2
_geom_angle_atom_site_label_3
_geom_angle
_geom_angle_site_symmetry_1
_geom_angle_site_symmetry_3
_geom_angle_publ_flag
C2 C1 C5 110.3(10) . . ?
C2 C1 Fe1 72.6(6) . . ?
C5 C1 Fe1 71.3(5) . . ?
C2 C1 H1 124.8 . . ?
C5 C1 H1 124.9 . . ?
Fe1 C1 H1 122.8 . . ?
C1 C2 C3 107.7(11) . . ?
C1 C2 Fe1 69.9(5) . . ?
C3 C2 Fe1 70.9(6) . . ?
C1 C2 H2 126.2 . . ?
C3 C2 H2 126.1 . . ?
Fe1 C2 H2 124.7 . . ?
C2 C3 C4 109.8(10) . . ?
C2 C3 Fe1 71.9(6) . . ?
C4 C3 Fe1 71.3(5) . . ?
C2 C3 H3 125.2 . . ?
C4 C3 H3 125.1 . . ?
Fe1 C3 H3 123.2 . . ?
C3 C4 C5 106.6(9) . . ?
C3 C4 Fe1 70.6(5) . . ?
C5 C4 Fe1 69.7(5) . . ?
C3 C4 H4 126.7 . . ?
C5 C4 H4 126.7 . . ?
Fe1 C4 H4 124.6 . . ?
C1 C5 C4 105.6(8) . . ?
C1 C5 Fe1 70.3(5) . . ?
C4 C5 Fe1 71.0(5) . . ?
C1 C5 H5 127.2 . . ?
C4 C5 H5 127.2 . . ?
Fe1 C5 H5 123.2 . . ?
C7 C6 C10 107.0(10) . . ?
C7 C6 Fe1 69.4(5) . . ?
C10 C6 Fe1 69.7(5) . . ?
C7 C6 H6 126.5 . . ?
C10 C6 H6 126.5 . . ?
Fe1 C6 H6 125.9 . . ?
C6 C7 C8 110.7(11) . . ?
C6 C7 Fe1 73.1(5) . . ?
C8 C7 Fe1 72.0(5) . . ?
C6 C7 H7 124.6 . . ?
C8 C7 H7 124.7 . . ?
Fe1 C7 H7 121.9 . . ?
C7 C8 C9 108.4(11) . . ?
C7 C8 Fe1 70.4(5) . . ?
C9 C8 Fe1 71.4(6) . . ?
C7 C8 H8 125.8 . . ?
C9 C8 H8 125.9 . . ?
Fe1 C8 H8 124.1 . . ?
C8 C9 C10 105.5(9) . . ?
C8 C9 Fe1 70.2(5) . . ?
C10 C9 Fe1 69.6(5) . . ?
C8 C9 H9 127.2 . . ?
C10 C9 H9 127.3 . . ?
Fe1 C9 H9 124.6 . . ?
C6 C10 C9 108.4(11) . . ?
C6 C10 Fe1 72.1(5) . . ?
C9 C10 Fe1 71.1(5) . . ?
C6 C10 H10 125.9 . . ?
C9 C10 H10 125.8 . . ?
Fe1 C10 H10 122.6 . . ?
F3 C11 F1 114.0(7) . . ?
F3 C11 F2 100.9(7) . . ?
F1 C11 F2 94.8(7) . . ?
F3 C11 C12 115.1(6) . . ?
F1 C11 C12 117.4(5) . . ?
F2 C11 C12 111.1(6) . . ?
O1 C12 C13 128.0(5) . . ?
O1 C12 C11 114.1(5) . . ?
C13 C12 C11 117.9(5) . . ?
C14 C13 C12 122.5(5) . . ?
C14 C13 H13 119.0 . . ?
C12 C13 H13 118.5 . . ?
O2 C14 C13 128.9(5) . . ?
O2 C14 C15 113.1(5) . . ?
C13 C14 C15 118.0(5) . . ?
F6 C15 F5 105.6(7) . . ?
F6 C15 F4 104.4(7) . . ?
F5 C15 F4 105.1(6) . . ?
F6 C15 C14 112.3(5) . . ?
F5 C15 C14 113.7(6) . . ?
F4 C15 C14 114.8(6) . . ?
F7 C16 F9 109.9(7) . . ?
F7 C16 F8 103.0(6) . . ?
F9 C16 F8 105.0(7) . . ?
F7 C16 C17 114.3(6) . . ?
F9 C16 C17 109.8(6) . . ?
F8 C16 C17 114.2(5) . . ?
O3 C17 C18 128.6(5) . . ?
O3 C17 C16 113.1(5) . . ?
C18 C17 C16 118.3(5) . . ?
C17 C18 C19 121.4(5) . . ?
C17 C18 H18 119.4 . . ?
C19 C18 H18 119.1 . . ?
O4 C19 C18 129.4(5) . . ?
O4 C19 C20 114.3(5) . . ?
C18 C19 C20 116.3(5) . . ?
F12 C20 F11 109.6(5) . . ?
F12 C20 F10 104.8(5) . . ?
F11 C20 F10 104.1(5) . . ?
F12 C20 C19 115.2(5) . . ?
F11 C20 C19 110.8(5) . . ?
F10 C20 C19 111.5(5) . . ?
F14 C21 F13 110.1(9) . . ?
F14 C21 F15 105.6(8) . . ?
F13 C21 F15 101.9(7) . . ?
F14 C21 C22 116.4(6) . . ?
F13 C21 C22 109.4(7) . . ?
F15 C21 C22 112.4(7) . . ?
O6 C22 C23 128.3(5) . . ?
O6 C22 C21 114.3(5) . . ?
C23 C22 C21 117.3(5) . . ?
C22 C23 C24 122.2(5) . . ?
C22 C23 H23 119.0 . . ?
C24 C23 H23 118.8 . . ?
O5 C24 C23 128.7(5) . . ?
O5 C24 C25 114.0(5) . . ?
C23 C24 C25 117.2(5) . . ?
F17 C25 F18 107.6(8) . . ?
F17 C25 F16 106.7(7) . . ?
F18 C25 F16 104.2(7) . . ?
F17 C25 C24 115.4(6) . . ?
F18 C25 C24 111.7(6) . . ?
F16 C25 C24 110.6(7) . . ?
O4 Mn1 O3 82.89(13) . . ?
O4 Mn1 O5 101.17(15) . . ?
O3 Mn1 O5 89.00(14) . . ?
O4 Mn1 O6 97.73(15) . . ?
O3 Mn1 O6 171.28(15) . . ?
O5 Mn1 O6 82.35(15) . . ?
O4 Mn1 O2 167.11(15) . . ?
O3 Mn1 O2 94.47(14) . . ?
O5 Mn1 O2 91.37(15) . . ?
O6 Mn1 O2 86.79(15) . . ?
O4 Mn1 O1 85.72(14) . . ?
O3 Mn1 O1 99.18(15) . . ?
O5 Mn1 O1 169.96(14) . . ?
O6 Mn1 O1 89.54(15) . . ?
O2 Mn1 O1 82.23(14) . . ?
C12 O1 Mn1 125.7(3) . . ?
C14 O2 Mn1 123.9(3) . . ?
C17 O3 Mn1 127.2(3) . . ?
C19 O4 Mn1 126.4(3) . . ?
C24 O5 Mn1 126.8(3) . . ?
C22 O6 Mn1 125.4(4) . . ?
C1 Fe1 C7 122.4(5) . . ?
C1 Fe1 C5 38.4(4) . . ?
C7 Fe1 C5 109.6(4) . . ?
C1 Fe1 C10 165.0(7) . . ?
C7 Fe1 C10 63.4(4) . . ?
C5 Fe1 C10 156.3(7) . . ?
C1 Fe1 C3 62.6(4) . . ?
C7 Fe1 C3 164.5(7) . . ?
C5 Fe1 C3 64.4(4) . . ?
C10 Fe1 C3 115.9(4) . . ?
C1 Fe1 C8 110.9(4) . . ?
C7 Fe1 C8 37.7(4) . . ?
C5 Fe1 C8 125.4(6) . . ?
C10 Fe1 C8 64.3(5) . . ?
C3 Fe1 C8 157.6(7) . . ?
C1 Fe1 C4 63.9(3) . . ?
C7 Fe1 C4 128.2(5) . . ?
C5 Fe1 C4 39.2(4) . . ?
C10 Fe1 C4 125.3(5) . . ?
C3 Fe1 C4 38.1(4) . . ?
C8 Fe1 C4 161.6(7) . . ?
C1 Fe1 C2 37.5(4) . . ?
C7 Fe1 C2 155.3(7) . . ?
C5 Fe1 C2 64.2(4) . . ?
C10 Fe1 C2 131.8(6) . . ?
C3 Fe1 C2 37.2(5) . . ?
C8 Fe1 C2 124.3(6) . . ?
C4 Fe1 C2 63.5(4) . . ?
C1 Fe1 C9 128.0(6) . . ?
C7 Fe1 C9 63.9(4) . . ?
C5 Fe1 C9 161.0(8) . . ?
C10 Fe1 C9 39.3(5) . . ?
C3 Fe1 C9 126.4(6) . . ?
C8 Fe1 C9 38.5(5) . . ?
C4 Fe1 C9 158.8(8) . . ?
C2 Fe1 C9 113.6(4) . . ?
C1 Fe1 C6 154.5(7) . . ?
C7 Fe1 C6 37.4(4) . . ?
C5 Fe1 C6 122.2(5) . . ?
C10 Fe1 C6 38.1(4) . . ?
C3 Fe1 C6 132.0(6) . . ?
C8 Fe1 C6 63.4(4) . . ?
C4 Fe1 C6 113.0(3) . . ?
C2 Fe1 C6 166.6(7) . . ?
C9 Fe1 C6 64.6(4) . . ?

loop_
_geom_bond_atom_site_label_1
_geom_bond_atom_site_label_2
_geom_bond_distance
_geom_bond_site_symmetry_2
_geom_bond_publ_flag
C1 C2 1.315(15) . ?
C1 C5 1.337(13) . ?
C1 Fe1 2.027(8) . ?
C1 H1 1.0100 . ?
C2 C3 1.309(16) . ?
C2 Fe1 2.059(9) . ?
C2 H2 1.0100 . ?
C3 C4 1.338(15) . ?
C3 Fe1 2.047(8) . ?
C3 H3 1.0100 . ?
C4 C5 1.375(13) . ?
C4 Fe1 2.056(7) . ?
C4 H4 1.0100 . ?
C5 Fe1 2.039(7) . ?
C5 H5 1.0100 . ?
C6 C7 1.319(14) . ?
C6 C10 1.347(14) . ?
C6 Fe1 2.076(7) . ?
C6 H6 1.0100 . ?
C7 C8 1.318(14) . ?
C7 Fe1 2.032(7) . ?
C7 H7 1.0100 . ?
C8 C9 1.357(16) . ?
C8 Fe1 2.051(8) . ?
C8 H8 1.0100 . ?
C9 C10 1.382(16) . ?
C9 Fe1 2.066(8) . ?
C9 H9 1.0100 . ?
C10 Fe1 2.046(8) . ?
C10 H10 1.0100 . ?
C11 F3 1.214(8) . ?
C11 F1 1.254(8) . ?
C11 F2 1.336(9) . ?
C11 C12 1.494(8) . ?
C12 O1 1.240(6) . ?
C12 C13 1.391(7) . ?
C13 C14 1.380(8) . ?
C13 H13 0.9600 . ?
C14 O2 1.259(7) . ?
C14 C15 1.519(8) . ?
C15 F6 1.273(8) . ?
C15 F5 1.270(8) . ?
C15 F4 1.309(8) . ?
C16 F7 1.288(8) . ?
C16 F9 1.298(9) . ?
C16 F8 1.293(8) . ?
C16 C17 1.519(8) . ?
C17 O3 1.243(6) . ?
C17 C18 1.379(7) . ?
C18 C19 1.388(7) . ?
C18 H18 0.9594 . ?
C19 O4 1.224(6) . ?
C19 C20 1.532(7) . ?
C20 F12 1.304(6) . ?
C20 F11 1.311(7) . ?
C20 F10 1.339(7) . ?
C21 F14 1.243(8) . ?
C21 F13 1.307(9) . ?
C21 F15 1.314(9) . ?
C21 C22 1.528(9) . ?
C22 O6 1.244(6) . ?
C22 C23 1.382(8) . ?
C23 C24 1.390(8) . ?
C23 H23 0.9597 . ?
C24 O5 1.244(6) . ?
C24 C25 1.533(9) . ?
C25 F17 1.278(8) . ?
C25 F18 1.291(9) . ?
C25 F16 1.301(9) . ?
Mn1 O4 2.139(4) . ?
Mn1 O3 2.144(4) . ?
Mn1 O5 2.157(4) . ?
Mn1 O6 2.170(4) . ?
Mn1 O2 2.168(4) . ?
Mn1 O1 2.169(4) . ?

loop_
_geom_torsion_atom_site_label_1
_geom_torsion_atom_site_label_2
_geom_torsion_atom_site_label_3
_geom_torsion_atom_site_label_4
_geom_torsion
_geom_torsion_site_symmetry_1
_geom_torsion_site_symmetry_2
_geom_torsion_site_symmetry_3
_geom_torsion_site_symmetry_4
_geom_torsion_publ_flag
C5 C1 C2 C3 -0.5(11) . . . . ?
Fe1 C1 C2 C3 61.2(7) . . . . ?
C5 C1 C2 Fe1 -61.7(6) . . . . ?
C1 C2 C3 C4 1.1(12) . . . . ?
Fe1 C2 C3 C4 61.7(7) . . . . ?
C1 C2 C3 Fe1 -60.5(7) . . . . ?
C2 C3 C4 C5 -1.3(11) . . . . ?
Fe1 C3 C4 C5 60.7(6) . . . . ?
C2 C3 C4 Fe1 -62.0(7) . . . . ?
C2 C1 C5 C4 -0.3(10) . . . . ?
Fe1 C1 C5 C4 -62.7(6) . . . . ?
C2 C1 C5 Fe1 62.5(7) . . . . ?
C3 C4 C5 C1 0.9(9) . . . . ?
Fe1 C4 C5 C1 62.2(6) . . . . ?
C3 C4 C5 Fe1 -61.3(6) . . . . ?
C10 C6 C7 C8 -2.6(10) . . . . ?
Fe1 C6 C7 C8 -62.5(6) . . . . ?
C10 C6 C7 Fe1 59.9(6) . . . . ?
C6 C7 C8 C9 1.7(11) . . . . ?
Fe1 C7 C8 C9 -61.6(6) . . . . ?
C6 C7 C8 Fe1 63.3(6) . . . . ?
C7 C8 C9 C10 -0.1(11) . . . . ?
Fe1 C8 C9 C10 -61.0(6) . . . . ?
C7 C8 C9 Fe1 61.0(6) . . . . ?
C7 C6 C10 C9 2.6(10) . . . . ?
Fe1 C6 C10 C9 62.3(6) . . . . ?
C7 C6 C10 Fe1 -59.7(6) . . . . ?
C8 C9 C10 C6 -1.5(11) . . . . ?
Fe1 C9 C10 C6 -62.9(6) . . . . ?
C8 C9 C10 Fe1 61.4(6) . . . . ?
F3 C11 C12 O1 -45.6(9) . . . . ?
F1 C11 C12 O1 175.9(7) . . . . ?
F2 C11 C12 O1 68.4(7) . . . . ?
F3 C11 C12 C13 135.0(8) . . . . ?
F1 C11 C12 C13 -3.5(10) . . . . ?
F2 C11 C12 C13 -111.0(6) . . . . ?
O1 C12 C13 C14 -2.7(9) . . . . ?
C11 C12 C13 C14 176.6(5) . . . . ?
C12 C13 C14 O2 0.0(9) . . . . ?
C12 C13 C14 C15 178.2(5) . . . . ?
O2 C14 C15 F6 66.9(8) . . . . ?
C13 C14 C15 F6 -111.6(7) . . . . ?
O2 C14 C15 F5 -52.8(8) . . . . ?
C13 C14 C15 F5 128.6(7) . . . . ?
O2 C14 C15 F4 -174.0(6) . . . . ?
C13 C14 C15 F4 7.5(9) . . . . ?
F7 C16 C17 O3 171.0(7) . . . . ?
F9 C16 C17 O3 -64.9(7) . . . . ?
F8 C16 C17 O3 52.8(8) . . . . ?
F7 C16 C17 C18 -8.6(10) . . . . ?
F9 C16 C17 C18 115.5(7) . . . . ?
F8 C16 C17 C18 -126.8(6) . . . . ?
O3 C17 C18 C19 8.1(9) . . . . ?
C16 C17 C18 C19 -172.4(5) . . . . ?
C17 C18 C19 O4 -2.0(9) . . . . ?
C17 C18 C19 C20 175.1(5) . . . . ?
O4 C19 C20 F12 -153.4(5) . . . . ?
C18 C19 C20 F12 29.1(8) . . . . ?
O4 C19 C20 F11 81.4(6) . . . . ?
C18 C19 C20 F11 -96.1(6) . . . . ?
O4 C19 C20 F10 -34.1(7) . . . . ?
C18 C19 C20 F10 148.4(5) . . . . ?
F14 C21 C22 O6 179.6(8) . . . . ?
F13 C21 C22 O6 54.0(9) . . . . ?
F15 C21 C22 O6 -58.4(9) . . . . ?
F14 C21 C22 C23 -2.5(12) . . . . ?
F13 C21 C22 C23 -128.1(7) . . . . ?
F15 C21 C22 C23 119.5(7) . . . . ?
O6 C22 C23 C24 -3.4(10) . . . . ?
C21 C22 C23 C24 179.0(6) . . . . ?
C22 C23 C24 O5 -4.0(10) . . . . ?
C22 C23 C24 C25 179.3(6) . . . . ?
O5 C24 C25 F17 172.2(7) . . . . ?
C23 C24 C25 F17 -10.6(10) . . . . ?
O5 C24 C25 F18 -64.6(9) . . . . ?
C23 C24 C25 F18 112.6(8) . . . . ?
O5 C24 C25 F16 51.0(8) . . . . ?
C23 C24 C25 F16 -131.8(7) . . . . ?
C13 C12 O1 Mn1 -18.4(8) . . . . ?
C11 C12 O1 Mn1 162.3(4) . . . . ?
O4 Mn1 O1 C12 -157.0(5) . . . . ?
O3 Mn1 O1 C12 120.9(4) . . . . ?
O5 Mn1 O1 C12 -23.2(12) . . . . ?
O6 Mn1 O1 C12 -59.2(4) . . . . ?
O2 Mn1 O1 C12 27.6(4) . . . . ?
C13 C14 O2 Mn1 22.9(8) . . . . ?
C15 C14 O2 Mn1 -155.4(4) . . . . ?
O4 Mn1 O2 C14 -50.2(9) . . . . ?
O3 Mn1 O2 C14 -127.8(4) . . . . ?
O5 Mn1 O2 C14 143.1(4) . . . . ?
O6 Mn1 O2 C14 60.8(4) . . . . ?
O1 Mn1 O2 C14 -29.2(4) . . . . ?
C18 C17 O3 Mn1 6.0(8) . . . . ?
C16 C17 O3 Mn1 -173.6(4) . . . . ?
O4 Mn1 O3 C17 -16.0(4) . . . . ?
O5 Mn1 O3 C17 -117.4(4) . . . . ?
O6 Mn1 O3 C17 -110.6(9) . . . . ?
O2 Mn1 O3 C17 151.3(4) . . . . ?
O1 Mn1 O3 C17 68.5(4) . . . . ?
C18 C19 O4 Mn1 -17.0(8) . . . . ?
C20 C19 O4 Mn1 165.8(3) . . . . ?
O3 Mn1 O4 C19 21.0(4) . . . . ?
O5 Mn1 O4 C19 108.6(4) . . . . ?
O6 Mn1 O4 C19 -167.8(4) . . . . ?
O2 Mn1 O4 C19 -57.9(9) . . . . ?
O1 Mn1 O4 C19 -78.8(4) . . . . ?
C23 C24 O5 Mn1 -10.9(9) . . . . ?
C25 C24 O5 Mn1 165.9(5) . . . . ?
O4 Mn1 O5 C24 116.7(4) . . . . ?
O3 Mn1 O5 C24 -160.8(5) . . . . ?
O6 Mn1 O5 C24 20.3(4) . . . . ?
O2 Mn1 O5 C24 -66.3(5) . . . . ?
O1 Mn1 O5 C24 -16.1(12) . . . . ?
C23 C22 O6 Mn1 23.8(9) . . . . ?
C21 C22 O6 Mn1 -158.5(5) . . . . ?
O4 Mn1 O6 C22 -126.5(5) . . . . ?
O3 Mn1 O6 C22 -33.0(12) . . . . ?
O5 Mn1 O6 C22 -26.1(5) . . . . ?
O2 Mn1 O6 C22 65.7(5) . . . . ?
O1 Mn1 O6 C22 147.9(5) . . . . ?
C2 C1 Fe1 C7 159.9(9) . . . . ?
C5 C1 Fe1 C7 -80.7(8) . . . . ?
C2 C1 Fe1 C5 -119.4(10) . . . . ?
C2 C1 Fe1 C10 51.2(18) . . . . ?
C5 C1 Fe1 C10 170.5(14) . . . . ?
C2 C1 Fe1 C3 -36.9(7) . . . . ?
C5 C1 Fe1 C3 82.4(7) . . . . ?
C2 C1 Fe1 C8 119.5(10) . . . . ?
C5 C1 Fe1 C8 -121.1(8) . . . . ?
C2 C1 Fe1 C4 -79.8(8) . . . . ?
C5 C1 Fe1 C4 39.6(6) . . . . ?
C5 C1 Fe1 C2 119.4(10) . . . . ?
C2 C1 Fe1 C9 79.4(10) . . . . ?
C5 C1 Fe1 C9 -161.2(8) . . . . ?
C2 C1 Fe1 C6 -168.7(9) . . . . ?
C5 C1 Fe1 C6 -49.3(11) . . . . ?
C6 C7 Fe1 C1 158.4(8) . . . . ?
C8 C7 Fe1 C1 -82.4(9) . . . . ?
C6 C7 Fe1 C5 117.8(8) . . . . ?
C8 C7 Fe1 C5 -123.0(9) . . . . ?
C6 C7 Fe1 C10 -37.5(7) . . . . ?
C8 C7 Fe1 C10 81.7(8) . . . . ?
C6 C7 Fe1 C3 53.6(17) . . . . ?
C8 C7 Fe1 C3 172.8(13) . . . . ?
C6 C7 Fe1 C8 -119.2(10) . . . . ?
C6 C7 Fe1 C4 77.8(9) . . . . ?
C8 C7 Fe1 C4 -163.0(8) . . . . ?
C6 C7 Fe1 C2 -171.7(9) . . . . ?
C8 C7 Fe1 C2 -52.4(13) . . . . ?
C6 C7 Fe1 C9 -81.6(8) . . . . ?
C8 C7 Fe1 C9 37.6(8) . . . . ?
C8 C7 Fe1 C6 119.2(10) . . . . ?
C4 C5 Fe1 C1 115.1(8) . . . . ?
C1 C5 Fe1 C7 117.9(8) . . . . ?
C4 C5 Fe1 C7 -127.0(8) . . . . ?
C1 C5 Fe1 C10 -173.9(9) . . . . ?
C4 C5 Fe1 C10 -58.8(11) . . . . ?
C1 C5 Fe1 C3 -77.6(7) . . . . ?
C4 C5 Fe1 C3 37.6(6) . . . . ?
C1 C5 Fe1 C8 78.9(8) . . . . ?
C4 C5 Fe1 C8 -166.0(7) . . . . ?
C1 C5 Fe1 C4 -115.1(8) . . . . ?
C1 C5 Fe1 C2 -36.1(7) . . . . ?
C4 C5 Fe1 C2 79.0(7) . . . . ?
C1 C5 Fe1 C9 51.4(13) . . . . ?
C4 C5 Fe1 C9 166.5(10) . . . . ?
C1 C5 Fe1 C6 157.3(7) . . . . ?
C4 C5 Fe1 C6 -87.5(7) . . . . ?
C6 C10 Fe1 C1 153.5(15) . . . . ?
C9 C10 Fe1 C1 36(2) . . . . ?
C6 C10 Fe1 C7 36.9(6) . . . . ?
C9 C10 Fe1 C7 -80.5(8) . . . . ?
C6 C10 Fe1 C5 -41.2(13) . . . . ?
C9 C10 Fe1 C5 -158.6(10) . . . . ?
C6 C10 Fe1 C3 -125.9(9) . . . . ?
C9 C10 Fe1 C3 116.7(10) . . . . ?
C6 C10 Fe1 C8 79.0(7) . . . . ?
C9 C10 Fe1 C8 -38.4(7) . . . . ?
C6 C10 Fe1 C4 -82.7(8) . . . . ?
C9 C10 Fe1 C4 159.9(9) . . . . ?
C6 C10 Fe1 C2 -166.9(8) . . . . ?
C9 C10 Fe1 C2 75.7(11) . . . . ?
C6 C10 Fe1 C9 117.4(10) . . . . ?
C9 C10 Fe1 C6 -117.4(10) . . . . ?
C2 C3 Fe1 C1 37.3(7) . . . . ?
C4 C3 Fe1 C1 -81.8(7) . . . . ?
C2 C3 Fe1 C7 150.6(16) . . . . ?
C4 C3 Fe1 C7 31.5(19) . . . . ?
C2 C3 Fe1 C5 80.4(8) . . . . ?
C4 C3 Fe1 C5 -38.7(6) . . . . ?
C2 C3 Fe1 C10 -126.0(10) . . . . ?
C4 C3 Fe1 C10 114.9(9) . . . . ?
C2 C3 Fe1 C8 -41.1(16) . . . . ?
C4 C3 Fe1 C8 -160.1(12) . . . . ?
C2 C3 Fe1 C4 119.1(10) . . . . ?
C4 C3 Fe1 C2 -119.1(10) . . . . ?
C2 C3 Fe1 C9 -81.3(10) . . . . ?
C4 C3 Fe1 C9 159.6(9) . . . . ?
C2 C3 Fe1 C6 -168.3(9) . . . . ?
C4 C3 Fe1 C6 72.7(9) . . . . ?
C7 C8 Fe1 C1 116.4(9) . . . . ?
C9 C8 Fe1 C1 -125.3(9) . . . . ?
C9 C8 Fe1 C7 118.2(10) . . . . ?
C7 C8 Fe1 C5 75.7(9) . . . . ?
C9 C8 Fe1 C5 -166.0(8) . . . . ?
C7 C8 Fe1 C10 -79.1(7) . . . . ?
C9 C8 Fe1 C10 39.2(7) . . . . ?
C7 C8 Fe1 C3 -175.0(10) . . . . ?
C9 C8 Fe1 C3 -56.7(14) . . . . ?
C7 C8 Fe1 C4 46.7(15) . . . . ?
C9 C8 Fe1 C4 164.9(10) . . . . ?
C7 C8 Fe1 C2 156.3(8) . . . . ?
C9 C8 Fe1 C2 -85.4(10) . . . . ?
C7 C8 Fe1 C9 -118.2(10) . . . . ?
C7 C8 Fe1 C6 -36.4(7) . . . . ?
C9 C8 Fe1 C6 81.9(8) . . . . ?
C3 C4 Fe1 C1 78.2(7) . . . . ?
C5 C4 Fe1 C1 -38.8(6) . . . . ?
C3 C4 Fe1 C7 -169.8(8) . . . . ?
C5 C4 Fe1 C7 73.2(8) . . . . ?
C3 C4 Fe1 C5 117.0(9) . . . . ?
C3 C4 Fe1 C10 -87.9(9) . . . . ?
C5 C4 Fe1 C10 155.1(7) . . . . ?
C5 C4 Fe1 C3 -117.0(9) . . . . ?
C3 C4 Fe1 C8 155.8(12) . . . . ?
C5 C4 Fe1 C8 38.8(14) . . . . ?
C3 C4 Fe1 C2 36.2(7) . . . . ?
C5 C4 Fe1 C2 -80.8(7) . . . . ?
C3 C4 Fe1 C9 -50.9(14) . . . . ?
C5 C4 Fe1 C9 -167.9(10) . . . . ?
C3 C4 Fe1 C6 -129.6(9) . . . . ?
C5 C4 Fe1 C6 113.4(8) . . . . ?
C3 C2 Fe1 C1 -118.0(10) . . . . ?
C1 C2 Fe1 C7 -43.8(14) . . . . ?
C3 C2 Fe1 C7 -161.7(10) . . . . ?
C1 C2 Fe1 C5 37.0(6) . . . . ?
C3 C2 Fe1 C5 -81.0(8) . . . . ?
C1 C2 Fe1 C10 -164.3(8) . . . . ?
C3 C2 Fe1 C10 77.8(10) . . . . ?
C1 C2 Fe1 C3 118.0(10) . . . . ?
C1 C2 Fe1 C8 -79.7(10) . . . . ?
C3 C2 Fe1 C8 162.4(9) . . . . ?
C1 C2 Fe1 C4 80.9(7) . . . . ?
C3 C2 Fe1 C4 -37.0(7) . . . . ?
C1 C2 Fe1 C9 -122.3(10) . . . . ?
C3 C2 Fe1 C9 119.8(10) . . . . ?
C1 C2 Fe1 C6 158.6(16) . . . . ?
C3 C2 Fe1 C6 41(2) . . . . ?
C8 C9 Fe1 C1 75.2(9) . . . . ?
C10 C9 Fe1 C1 -168.8(8) . . . . ?
C8 C9 Fe1 C7 -36.8(6) . . . . ?
C10 C9 Fe1 C7 79.1(7) . . . . ?
C8 C9 Fe1 C5 37.3(15) . . . . ?
C10 C9 Fe1 C5 153.2(11) . . . . ?
C8 C9 Fe1 C10 -115.9(9) . . . . ?
C8 C9 Fe1 C3 156.7(9) . . . . ?
C10 C9 Fe1 C3 -87.4(10) . . . . ?
C10 C9 Fe1 C8 115.9(9) . . . . ?
C8 C9 Fe1 C4 -166.8(9) . . . . ?
C10 C9 Fe1 C4 -50.9(13) . . . . ?
C8 C9 Fe1 C2 116.0(10) . . . . ?
C10 C9 Fe1 C2 -128.1(10) . . . . ?
C8 C9 Fe1 C6 -78.6(7) . . . . ?
C10 C9 Fe1 C6 37.4(6) . . . . ?
C7 C6 Fe1 C1 -46.3(12) . . . . ?
C10 C6 Fe1 C1 -164.4(9) . . . . ?
C10 C6 Fe1 C7 -118.1(10) . . . . ?
C7 C6 Fe1 C5 -80.1(8) . . . . ?
C10 C6 Fe1 C5 161.8(8) . . . . ?
C7 C6 Fe1 C10 118.1(10) . . . . ?
C7 C6 Fe1 C3 -163.2(8) . . . . ?
C10 C6 Fe1 C3 78.7(9) . . . . ?
C7 C6 Fe1 C8 36.6(7) . . . . ?
C10 C6 Fe1 C8 -81.5(8) . . . . ?
C7 C6 Fe1 C4 -123.5(8) . . . . ?
C10 C6 Fe1 C4 118.4(9) . . . . ?
C7 C6 Fe1 C2 164.8(16) . . . . ?
C10 C6 Fe1 C2 47(2) . . . . ?
C7 C6 Fe1 C9 79.6(8) . . . . ?
C10 C6 Fe1 C9 -38.5(8) . . . . ?
